data_7008764
loop_
_publ_author_name
'Lisnard, Laurent'
'Dolbecq, Anne'
'Mialane, Pierre'
'Marrot, J\'er\^ome'
'Codjovi, Epiphane'
'S\'echeresse, Francis'

_publ_section_title
;
 Molecular and multidimensional polyoxotungstates functionalized by
 {Cu(bpy)}2+ groups.
;
_journal_issue 24
_journal_name_full 'Dalton transactions (Cambridge, England : 2003)'
_journal_page_first 3913
_journal_page_last 3920
_journal_paper_doi 10.1039/b507124k
_journal_year 2005
_chemical_formula_sum 'C40 H47 Cu4 N8 Na O38.5 P W8'
_chemical_formula_weight 3034.77
_chemical_name_systematic
;
?
;
_space_group_IT_number 14
_symmetry_cell_setting monoclinic
_symmetry_space_group_name_Hall '-P 2ybc'
_symmetry_space_group_name_H-M 'P 1 21/c 1'
_atom_sites_solution_hydrogens geom
_atom_sites_solution_primary direct
_atom_sites_solution_secondary difmap
_audit_creation_method SHELXL-97
_cell_angle_alpha 90.00
_cell_angle_beta 91.8880(10)
_cell_angle_gamma 90.00
_cell_formula_units_Z 4
_cell_length_a 20.6081(3)
_cell_length_b 18.4161(3)
_cell_length_c 17.54450(10)
_cell_measurement_reflns_used 24674
_cell_measurement_temperature 293(2)
_cell_volume 6654.89(15)
_computing_cell_refinement 'Bruker SMART'
_computing_data_collection 'Bruker SMART'
_computing_data_reduction 'Bruker SHELXTL'
_computing_molecular_graphics 'Bruker SHELXTL'
_computing_publication_material 'Bruker SHELXTL'
_computing_structure_refinement 'SHELXL-97 (Sheldrick, 1997)'
_computing_structure_solution 'SHELXS-97 (Sheldrick, 1990)'
_diffrn_ambient_temperature 293(2)
_diffrn_measured_fraction_theta_full 0.912
_diffrn_measured_fraction_theta_max 0.912
_diffrn_measurement_device_type 'CCD area detector'
_diffrn_measurement_method '\w scans'
_diffrn_radiation_monochromator graphite
_diffrn_radiation_source 'fine-focus sealed tube'
_diffrn_radiation_type MoK\a
_diffrn_radiation_wavelength 0.71073
_diffrn_reflns_av_R_equivalents 0.1007
_diffrn_reflns_av_sigmaI/netI 0.1381
_diffrn_reflns_limit_h_max 22
_diffrn_reflns_limit_h_min -27
_diffrn_reflns_limit_k_max 24
_diffrn_reflns_limit_k_min -25
_diffrn_reflns_limit_l_max 20
_diffrn_reflns_limit_l_min -24
_diffrn_reflns_number 45880
_diffrn_reflns_theta_full 29.81
_diffrn_reflns_theta_max 29.81
_diffrn_reflns_theta_min 0.99
_exptl_absorpt_coefficient_mu 15.143
_exptl_absorpt_correction_T_max 0.6594
_exptl_absorpt_correction_T_min 0.0646
_exptl_absorpt_correction_type multi-scan
_exptl_absorpt_process_details 'SADABS (Sheldrick, 1996)'
_exptl_crystal_colour blue
_exptl_crystal_density_diffrn 3.029
_exptl_crystal_density_method 'not measured'
_exptl_crystal_description parallelepiped
_exptl_crystal_F_000 5540
_exptl_crystal_size_max 0.40
_exptl_crystal_size_mid 0.06
_exptl_crystal_size_min 0.03
_refine_diff_density_max 3.012
_refine_diff_density_min -3.107
_refine_diff_density_rms 0.432
_refine_ls_extinction_method none
_refine_ls_goodness_of_fit_ref 0.953
_refine_ls_hydrogen_treatment constr
_refine_ls_matrix_type full
_refine_ls_number_parameters 888
_refine_ls_number_reflns 17380
_refine_ls_number_restraints 0
_refine_ls_restrained_S_all 0.953
_refine_ls_R_factor_all 0.1265
_refine_ls_R_factor_gt 0.0640
_refine_ls_shift/su_max 0.001
_refine_ls_shift/su_mean 0.000
_refine_ls_structure_factor_coef Fsqd
_refine_ls_weighting_details 'calc w=1/[\s^2^(Fo^2^)+(0.0567P)^2^+0.0000P] where P=(Fo^2^+2Fc^2^)/3'
_refine_ls_weighting_scheme calc
_refine_ls_wR_factor_gt 0.1237
_refine_ls_wR_factor_ref 0.1481
_reflns_number_gt 10116
_reflns_number_total 17380
_reflns_threshold_expression >2sigma(I)
_cod_data_source_file b507124k.txt
_cod_data_source_block 5
_cod_depositor_comments
;
The following automatic conversions were performed:
'_symmetry_cell_setting' value 'Monoclinic' changed to 'monoclinic'
according to '/home/saulius/struct/CIF-dictionaries/cif_core.dic'
dictionary named 'cif_core.dic' version 2.4.1 from 2010-06-29.

Automatic conversion script
Id: cif_fix_enum 1527 2010-12-29 10:47:43Z saulius 

2024-04-03
Z value and formula fixed to values more according to usual
chemical conventions.                 miguel
;
_cod_original_formula_sum 'C80 H94 Cu8 N16 Na2 O77 P2 W16'
_cod_original_formula_weight 6069.55
_cod_original_formula_units_Z 2
_cod_original_sg_symbol_H-M P2(1)/c
_cod_database_code 7008764

loop_
_symmetry_equiv_pos_as_xyz
'x, y, z'
'-x, y+1/2, -z+1/2'
'-x, -y, -z'
'x, -y-1/2, z-1/2'

loop_
_atom_site_label
_atom_site_type_symbol
_atom_site_fract_x
_atom_site_fract_y
_atom_site_fract_z
_atom_site_U_iso_or_equiv
_atom_site_adp_type
_atom_site_occupancy
_atom_site_symmetry_multiplicity
_atom_site_calc_flag
_atom_site_refinement_flags
_atom_site_disorder_assembly
_atom_site_disorder_group
W1 W 0.29133(3) 0.41600(3) 0.31236(3) 0.02423(14) Uani 1 1 d . . .
W2 W 0.31507(3) 0.62062(3) 0.30517(3) 0.02419(14) Uani 1 1 d . . .
W3 W 0.24648(3) 0.32901(3) 0.14755(3) 0.02738(15) Uani 1 1 d . . .
W4 W 0.13646(3) 0.43908(3) 0.23478(3) 0.02808(15) Uani 1 1 d . . .
W5 W 0.15974(3) 0.63651(3) 0.22584(3) 0.02754(15) Uani 1 1 d . . .
W6 W 0.28880(3) 0.70946(3) 0.13340(3) 0.02724(14) Uani 1 1 d . . .
W7 W 0.43127(3) 0.58548(3) 0.14637(3) 0.02368(14) Uani 1 1 d . . .
W8 W 0.41299(3) 0.40286(3) 0.15477(3) 0.02527(14) Uani 1 1 d . . .
Cu1 Cu 0.42257(9) 0.48472(10) -0.01695(10) 0.0294(4) Uani 1 1 d . . .
Cu2 Cu 0.22603(9) 0.44235(9) -0.01706(9) 0.0264(4) Uani 1 1 d . . .
Cu3 Cu 0.11152(9) 0.53497(9) 0.06234(10) 0.0292(4) Uani 1 1 d . . .
Cu4 Cu 0.43556(9) 0.49823(9) 0.30615(10) 0.0265(4) Uani 1 1 d . . .
P1 P 0.27135(18) 0.51616(18) 0.1353(2) 0.0210(8) Uani 1 1 d . . .
O1 O 0.3156(5) 0.3822(6) 0.4006(6) 0.040(3) Uani 1 1 d . . .
O2 O 0.2800(5) 0.3301(5) 0.2557(5) 0.027(2) Uani 1 1 d . . .
O3 O 0.1992(4) 0.4211(5) 0.3207(6) 0.028(2) Uani 1 1 d . . .
O4 O 0.3727(4) 0.4268(5) 0.2602(5) 0.026(2) Uani 1 1 d . . .
O5 O 0.2982(5) 0.5181(5) 0.3296(5) 0.029(2) Uani 1 1 d . . .
O6 O 0.2460(4) 0.4535(5) 0.1865(5) 0.023(2) Uani 1 1 d . . .
O7 O 0.3467(5) 0.6478(6) 0.3922(5) 0.039(3) Uani 1 1 d . . .
O8 O 0.3240(5) 0.7012(5) 0.2462(5) 0.027(2) Uani 1 1 d . . .
O9 O 0.2235(5) 0.6387(5) 0.3129(5) 0.028(2) Uani 1 1 d . . .
O10 O 0.3892(4) 0.5809(5) 0.2539(5) 0.021(2) Uani 1 1 d . . .
O11 O 0.2606(4) 0.5879(5) 0.1788(5) 0.024(2) Uani 1 1 d . . .
O12 O 0.2423(5) 0.2360(5) 0.1330(6) 0.033(2) Uani 1 1 d . . .
O13 O 0.2235(5) 0.3656(5) 0.0543(5) 0.036(3) Uani 1 1 d . . .
O14 O 0.3362(5) 0.3489(5) 0.1327(6) 0.030(2) Uani 1 1 d . . .
O15 O 0.1657(5) 0.3458(5) 0.1925(5) 0.030(2) Uani 1 1 d . . .
O16 O 0.0677(5) 0.4133(6) 0.2811(6) 0.037(3) Uani 1 1 d . . .
O17 O 0.1060(5) 0.4650(5) 0.1417(5) 0.033(2) Uani 1 1 d . . .
O18 O 0.1476(5) 0.5389(5) 0.2642(5) 0.030(2) Uani 1 1 d . . .
O19 O 0.0964(5) 0.6808(6) 0.2677(6) 0.041(3) Uani 1 1 d . . .
O20 O 0.1265(5) 0.6118(5) 0.1340(6) 0.032(2) Uani 1 1 d . . .
O21 O 0.2081(4) 0.7173(5) 0.1866(5) 0.028(2) Uani 1 1 d . . .
O22 O 0.3095(5) 0.7997(6) 0.1238(6) 0.044(3) Uani 1 1 d . . .
O23 O 0.2537(5) 0.6880(5) 0.0449(6) 0.036(3) Uani 1 1 d . . .
O24 O 0.3700(5) 0.6575(5) 0.1187(5) 0.035(3) Uani 1 1 d . . .
O25 O 0.4954(5) 0.6381(5) 0.1758(5) 0.035(3) Uani 1 1 d . . .
O26 O 0.4555(5) 0.5589(6) 0.0528(5) 0.040(3) Uani 1 1 d . . .
O27 O 0.4616(4) 0.4892(5) 0.1835(5) 0.024(2) Uani 1 1 d . . .
O28 O 0.4629(5) 0.3359(5) 0.1900(6) 0.035(3) Uani 1 1 d . . .
O29 O 0.4358(5) 0.4104(5) 0.0574(5) 0.034(3) Uani 1 1 d . . .
O30 O 0.3438(5) 0.5055(5) 0.1219(5) 0.026(2) Uani 1 1 d . . .
O31 O 0.2322(5) 0.5171(5) 0.0608(5) 0.027(2) Uani 1 1 d . . .
N1A N 0.4021(6) 0.5563(7) -0.0986(7) 0.035(3) Uani 1 1 d . . .
C2A C 0.4084(8) 0.6283(9) -0.0933(9) 0.041(4) Uani 1 1 d . . .
H2A H 0.4189 0.6492 -0.0463 0.049 Uiso 1 1 calc R . .
C3A C 0.3995(8) 0.6724(10) -0.1573(11) 0.047(5) Uani 1 1 d . . .
H3A H 0.4025 0.7226 -0.1524 0.056 Uiso 1 1 calc R . .
C4A C 0.3868(9) 0.6434(11) -0.2244(10) 0.050(5) Uani 1 1 d . . .
H4A H 0.3840 0.6728 -0.2675 0.060 Uiso 1 1 calc R . .
C5A C 0.3778(8) 0.5700(10) -0.2312(9) 0.047(5) Uani 1 1 d . . .
H5A H 0.3663 0.5493 -0.2780 0.056 Uiso 1 1 calc R . .
C6A C 0.3862(7) 0.5277(9) -0.1667(9) 0.034(4) Uani 1 1 d . . .
C7A C 0.3730(7) 0.4460(8) -0.1636(8) 0.030(3) Uani 1 1 d . . .
C8A C 0.3519(8) 0.4046(10) -0.2264(9) 0.048(5) Uani 1 1 d . . .
H8A H 0.3444 0.4255 -0.2741 0.058 Uiso 1 1 calc R . .
C9A C 0.3425(9) 0.3321(10) -0.2144(10) 0.053(5) Uani 1 1 d . . .
H9A H 0.3298 0.3032 -0.2558 0.064 Uiso 1 1 calc R . .
C10A C 0.3510(8) 0.3005(9) -0.1452(10) 0.043(4) Uani 1 1 d . . .
H10A H 0.3429 0.2513 -0.1377 0.051 Uiso 1 1 calc R . .
C11A C 0.3732(7) 0.3470(8) -0.0841(9) 0.035(4) Uani 1 1 d . . .
H11A H 0.3801 0.3270 -0.0358 0.042 Uiso 1 1 calc R . .
N12A N 0.3841(5) 0.4162(6) -0.0935(7) 0.029(3) Uani 1 1 d . . .
N1B N 0.2052(6) 0.3770(7) -0.1038(7) 0.037(3) Uani 1 1 d . . .
C2B C 0.1954(8) 0.3059(8) -0.0982(10) 0.040(4) Uani 1 1 d . . .
H2B H 0.2048 0.2820 -0.0525 0.048 Uiso 1 1 calc R . .
C3B C 0.1706(8) 0.2669(9) -0.1619(11) 0.050(5) Uani 1 1 d . . .
H3B H 0.1654 0.2169 -0.1580 0.060 Uiso 1 1 calc R . .
C4B C 0.1542(9) 0.2999(10) -0.2282(10) 0.056(5) Uani 1 1 d . . .
H4B H 0.1357 0.2739 -0.2687 0.067 Uiso 1 1 calc R . .
C5B C 0.1660(8) 0.3749(10) -0.2345(10) 0.045(4) Uani 1 1 d . . .
H5B H 0.1574 0.3990 -0.2803 0.054 Uiso 1 1 calc R . .
C6B C 0.1906(7) 0.4123(9) -0.1711(8) 0.032(4) Uani 1 1 d . . .
C7B C 0.2055(8) 0.4907(9) -0.1699(9) 0.037(4) Uani 1 1 d . . .
C8B C 0.1993(9) 0.5357(10) -0.2310(10) 0.050(5) Uani 1 1 d . . .
H8B H 0.1857 0.5175 -0.2783 0.059 Uiso 1 1 calc R . .
C9B C 0.2134(8) 0.6090(11) -0.2227(10) 0.053(5) Uani 1 1 d . . .
H9B H 0.2100 0.6401 -0.2643 0.063 Uiso 1 1 calc R . .
C10B C 0.2325(9) 0.6347(9) -0.1524(10) 0.048(5) Uani 1 1 d . . .
H10B H 0.2409 0.6839 -0.1453 0.058 Uiso 1 1 calc R . .
C11B C 0.2390(7) 0.5867(8) -0.0917(8) 0.032(4) Uani 1 1 d . . .
H11B H 0.2525 0.6044 -0.0442 0.038 Uiso 1 1 calc R . .
N12B N 0.2265(6) 0.5157(6) -0.0993(6) 0.028(3) Uani 1 1 d . . .
N1C N 0.0936(6) 0.5993(6) -0.0256(7) 0.029(3) Uani 1 1 d . . .
C2C C 0.1022(7) 0.6718(9) -0.0258(9) 0.040(4) Uani 1 1 d . . .
H2C H 0.1220 0.6943 0.0164 0.048 Uiso 1 1 calc R . .
C3C C 0.0821(9) 0.7131(11) -0.0878(12) 0.060(6) Uani 1 1 d . . .
H3C H 0.0891 0.7630 -0.0871 0.072 Uiso 1 1 calc R . .
C4C C 0.0527(10) 0.6829(11) -0.1487(10) 0.062(6) Uani 1 1 d . . .
H4C H 0.0375 0.7110 -0.1895 0.074 Uiso 1 1 calc R . .
C5C C 0.0457(8) 0.6078(10) -0.1490(9) 0.049(5) Uani 1 1 d . . .
H5C H 0.0275 0.5849 -0.1919 0.059 Uiso 1 1 calc R . .
C6C C 0.0653(7) 0.5670(9) -0.0869(8) 0.034(4) Uani 1 1 d . . .
C7C C 0.0580(7) 0.4875(9) -0.0800(9) 0.032(4) Uani 1 1 d . . .
C8C C 0.0300(8) 0.4440(10) -0.1369(10) 0.042(4) Uani 1 1 d . . .
H8C H 0.0162 0.4635 -0.1835 0.051 Uiso 1 1 calc R . .
C9C C 0.0235(8) 0.3704(11) -0.1217(10) 0.050(5) Uani 1 1 d . . .
H9C H 0.0041 0.3400 -0.1581 0.060 Uiso 1 1 calc R . .
C10C C 0.0450(8) 0.3433(10) -0.0553(11) 0.048(5) Uani 1 1 d . . .
H10C H 0.0418 0.2937 -0.0462 0.058 Uiso 1 1 calc R . .
C11C C 0.0724(7) 0.3888(8) 0.0009(9) 0.036(4) Uani 1 1 d . . .
H11C H 0.0860 0.3698 0.0479 0.043 Uiso 1 1 calc R . .
N12C N 0.0791(6) 0.4604(7) -0.0132(7) 0.033(3) Uani 1 1 d . . .
N1D N 0.4997(6) 0.5637(6) 0.3606(6) 0.029(3) Uani 1 1 d . . .
C2D C 0.5053(8) 0.6351(8) 0.3504(9) 0.034(4) Uani 1 1 d . . .
H2D H 0.4770 0.6587 0.3163 0.041 Uiso 1 1 calc R . .
C3D C 0.5522(8) 0.6744(9) 0.3897(9) 0.040(4) Uani 1 1 d . . .
H3D H 0.5560 0.7243 0.3827 0.047 Uiso 1 1 calc R . .
C4D C 0.5940(8) 0.6372(10) 0.4403(10) 0.049(5) Uani 1 1 d . . .
H4D H 0.6259 0.6629 0.4676 0.059 Uiso 1 1 calc R . .
C5D C 0.5890(8) 0.5636(8) 0.4508(9) 0.037(4) Uani 1 1 d . . .
H5D H 0.6168 0.5386 0.4844 0.045 Uiso 1 1 calc R . .
C6D C 0.5410(7) 0.5290(8) 0.4093(8) 0.032(4) Uani 1 1 d . . .
C7D C 0.5314(7) 0.4492(8) 0.4130(8) 0.029(3) Uani 1 1 d . . .
C8D C 0.5697(8) 0.4027(9) 0.4586(8) 0.037(4) Uani 1 1 d . . .
H8D H 0.6022 0.4215 0.4911 0.044 Uiso 1 1 calc R . .
C9D C 0.5591(8) 0.3286(9) 0.4551(9) 0.039(4) Uani 1 1 d . . .
H9D H 0.5840 0.2972 0.4855 0.047 Uiso 1 1 calc R . .
C10D C 0.5124(8) 0.3023(8) 0.4073(9) 0.039(4) Uani 1 1 d . . .
H10D H 0.5064 0.2524 0.4024 0.046 Uiso 1 1 calc R . .
C11D C 0.4732(8) 0.3500(8) 0.3653(8) 0.034(4) Uani 1 1 d . . .
H11D H 0.4391 0.3317 0.3351 0.041 Uiso 1 1 calc R . .
N12D N 0.4837(6) 0.4237(7) 0.3674(7) 0.030(3) Uani 1 1 d . . .
Na1 Na 0.1847(10) 0.5424(9) 0.4053(10) 0.082(5) Uani 0.50 1 d P . .
O1W O 0.1250(9) 0.8244(10) 0.1096(11) 0.123(7) Uani 1 1 d . . .
O2W O 0.2078(9) 0.6743(12) 0.4749(11) 0.141(9) Uani 1 1 d . . .
O3W O 0.2102(14) 0.1398(16) 0.0176(17) 0.212(12) Uiso 1 1 d . . .
O4W O 0.081(3) 0.338(3) 0.535(3) 0.21(2) Uiso 0.50 1 d P . .
O5W O 0.0084(17) 0.3314(18) 0.388(2) 0.253(15) Uiso 1 1 d . . .
O6W O 0.2749(18) 0.950(2) 0.081(2) 0.268(16) Uiso 1 1 d . . .
O7W O -0.014(3) 0.621(3) 0.347(3) 0.16(2) Uiso 0.50 1 d P . .
O8W O -0.065(3) 0.484(3) 0.362(4) 0.23(3) Uiso 0.50 1 d P . .
O9W O 0.176(8) 0.494(8) 0.510(9) 0.27(7) Uiso 0.25 1 d P . .
O10W O 0.016(4) 0.587(4) 0.360(4) 0.10(2) Uiso 0.25 1 d P . .

loop_
_atom_site_aniso_label
_atom_site_aniso_U_11
_atom_site_aniso_U_22
_atom_site_aniso_U_33
_atom_site_aniso_U_23
_atom_site_aniso_U_13
_atom_site_aniso_U_12
W1 0.0278(3) 0.0261(3) 0.0185(3) 0.0039(2) -0.0044(2) -0.0013(2)
W2 0.0291(4) 0.0252(3) 0.0179(3) -0.0025(2) -0.0051(2) 0.0016(2)
W3 0.0350(4) 0.0222(3) 0.0244(3) 0.0016(2) -0.0069(3) -0.0029(3)
W4 0.0267(4) 0.0312(3) 0.0260(3) 0.0049(3) -0.0037(2) -0.0029(3)
W5 0.0281(4) 0.0281(3) 0.0261(3) -0.0041(2) -0.0042(2) 0.0048(3)
W6 0.0341(4) 0.0228(3) 0.0244(3) 0.0012(2) -0.0071(2) 0.0002(3)
W7 0.0251(3) 0.0254(3) 0.0204(3) -0.0004(2) -0.0017(2) -0.0028(2)
W8 0.0286(4) 0.0245(3) 0.0225(3) -0.0009(2) -0.0023(2) 0.0029(2)
Cu1 0.0333(11) 0.0300(10) 0.0245(10) -0.0018(7) -0.0055(8) -0.0022(8)
Cu2 0.0313(11) 0.0268(9) 0.0205(9) -0.0016(7) -0.0048(7) 0.0002(8)
Cu3 0.0338(11) 0.0288(10) 0.0246(10) -0.0001(7) -0.0041(8) 0.0007(8)
Cu4 0.0317(11) 0.0258(9) 0.0214(9) 0.0016(7) -0.0089(7) 0.0002(8)
P1 0.026(2) 0.0178(18) 0.0189(18) -0.0014(14) -0.0042(15) 0.0005(14)
O1 0.046(7) 0.050(7) 0.022(6) 0.015(5) -0.007(5) -0.007(5)
O2 0.033(6) 0.016(5) 0.033(6) 0.003(4) -0.007(4) -0.001(4)
O3 0.015(5) 0.035(6) 0.036(6) -0.002(5) 0.005(4) -0.003(4)
O4 0.028(6) 0.030(6) 0.018(5) -0.002(4) -0.002(4) -0.003(4)
O5 0.039(7) 0.024(5) 0.024(5) 0.000(4) -0.003(4) 0.004(4)
O6 0.030(6) 0.018(5) 0.020(5) 0.004(4) -0.004(4) 0.001(4)
O7 0.051(8) 0.046(7) 0.018(5) -0.007(5) -0.008(5) -0.006(5)
O8 0.037(6) 0.022(5) 0.022(5) -0.010(4) -0.007(4) -0.015(4)
O9 0.030(6) 0.023(5) 0.031(6) -0.009(4) 0.005(4) 0.003(4)
O10 0.030(6) 0.021(5) 0.013(5) 0.001(4) -0.003(4) 0.001(4)
O11 0.030(6) 0.017(5) 0.025(5) 0.002(4) -0.007(4) 0.000(4)
O12 0.047(7) 0.016(5) 0.035(6) 0.002(4) -0.003(5) -0.008(4)
O13 0.052(7) 0.037(6) 0.019(5) 0.004(4) -0.011(5) 0.004(5)
O14 0.029(6) 0.019(5) 0.043(6) 0.000(4) 0.003(5) 0.002(4)
O15 0.043(7) 0.028(6) 0.020(5) -0.001(4) -0.006(4) 0.000(5)
O16 0.029(6) 0.046(7) 0.036(6) 0.006(5) -0.003(5) -0.014(5)
O17 0.042(7) 0.037(6) 0.019(5) -0.001(4) -0.015(4) -0.009(5)
O18 0.035(6) 0.027(6) 0.029(6) 0.009(4) -0.004(4) -0.004(4)
O19 0.047(7) 0.038(6) 0.037(7) -0.011(5) -0.005(5) 0.010(5)
O20 0.029(6) 0.027(6) 0.038(6) -0.003(4) -0.018(5) 0.001(4)
O21 0.020(5) 0.038(6) 0.024(5) -0.003(4) -0.010(4) 0.006(4)
O22 0.057(8) 0.031(6) 0.043(7) 0.007(5) -0.006(6) 0.000(5)
O23 0.038(7) 0.037(6) 0.031(6) 0.009(5) -0.019(5) 0.002(5)
O24 0.053(7) 0.031(6) 0.021(6) 0.002(4) 0.001(5) -0.003(5)
O25 0.047(7) 0.035(6) 0.023(6) -0.002(5) -0.001(5) -0.004(5)
O26 0.065(8) 0.037(6) 0.019(5) -0.004(5) 0.002(5) -0.012(5)
O27 0.021(5) 0.025(5) 0.027(5) -0.007(4) 0.000(4) 0.001(4)
O28 0.037(7) 0.027(6) 0.040(7) -0.003(5) -0.009(5) 0.006(5)
O29 0.056(8) 0.026(6) 0.021(5) 0.001(4) -0.006(5) 0.010(5)
O30 0.035(6) 0.020(5) 0.024(5) 0.000(4) -0.004(4) 0.002(4)
O31 0.038(6) 0.017(5) 0.023(5) -0.002(4) -0.019(4) 0.001(4)
N1A 0.036(8) 0.038(8) 0.030(7) 0.000(6) -0.010(6) 0.009(6)
C2A 0.037(10) 0.045(10) 0.039(10) 0.006(8) -0.016(7) 0.000(8)
C3A 0.037(11) 0.037(10) 0.065(13) 0.005(9) -0.008(9) -0.001(8)
C4A 0.045(12) 0.061(13) 0.044(11) 0.011(9) -0.017(9) 0.000(9)
C5A 0.050(12) 0.064(13) 0.026(9) 0.003(8) -0.020(8) 0.013(9)
C6A 0.023(9) 0.047(10) 0.033(9) -0.003(7) -0.002(7) 0.004(7)
C7A 0.030(9) 0.036(9) 0.023(8) 0.001(6) -0.006(6) -0.001(7)
C8A 0.056(13) 0.057(12) 0.030(9) -0.017(8) -0.015(8) -0.001(9)
C9A 0.061(13) 0.055(13) 0.043(11) -0.027(9) -0.002(9) -0.002(10)
C10A 0.037(10) 0.033(9) 0.057(12) -0.014(8) -0.011(8) 0.012(8)
C11A 0.033(10) 0.027(9) 0.045(10) -0.001(7) -0.004(7) -0.001(7)
N12A 0.020(7) 0.030(7) 0.036(7) -0.006(5) -0.002(5) -0.006(5)
N1B 0.032(8) 0.041(8) 0.035(8) -0.014(6) -0.011(6) 0.002(6)
C2B 0.038(10) 0.031(9) 0.051(11) -0.004(8) 0.009(8) 0.007(7)
C3B 0.046(12) 0.037(10) 0.067(13) -0.037(9) -0.007(9) 0.009(8)
C4B 0.069(14) 0.051(12) 0.045(12) -0.027(9) -0.025(10) 0.012(10)
C5B 0.043(11) 0.057(12) 0.036(10) -0.008(8) 0.001(8) 0.000(9)
C6B 0.028(9) 0.046(10) 0.023(8) -0.009(7) -0.002(6) 0.006(7)
C7B 0.049(11) 0.043(10) 0.019(8) 0.002(7) 0.001(7) 0.001(8)
C8B 0.069(14) 0.050(12) 0.028(9) 0.003(8) -0.017(8) -0.007(10)
C9B 0.045(12) 0.079(15) 0.034(10) 0.020(9) -0.012(8) -0.004(10)
C10B 0.062(13) 0.031(9) 0.053(12) 0.000(8) 0.022(9) 0.005(8)
C11B 0.047(10) 0.032(9) 0.018(7) -0.001(6) -0.001(6) 0.004(7)
N12B 0.035(8) 0.033(7) 0.017(6) -0.004(5) -0.002(5) -0.001(6)
N1C 0.029(8) 0.023(7) 0.034(7) 0.002(5) -0.001(5) 0.005(5)
C2C 0.028(10) 0.053(11) 0.038(10) 0.003(8) -0.014(7) 0.006(8)
C3C 0.041(12) 0.060(13) 0.077(16) 0.015(11) -0.014(10) -0.017(10)
C4C 0.067(15) 0.074(15) 0.042(12) 0.026(10) -0.022(10) -0.028(11)
C5C 0.047(12) 0.070(13) 0.030(9) 0.019(9) -0.007(8) -0.024(9)
C6C 0.031(9) 0.050(10) 0.021(8) -0.004(7) -0.005(6) -0.005(7)
C7C 0.024(9) 0.043(10) 0.031(9) -0.005(7) 0.001(7) -0.001(7)
C8C 0.036(11) 0.049(11) 0.041(10) -0.003(8) -0.010(8) 0.003(8)
C9C 0.032(10) 0.070(14) 0.047(11) -0.036(10) -0.005(8) 0.008(9)
C10C 0.049(12) 0.043(11) 0.052(12) -0.003(9) 0.010(9) 0.002(9)
C11C 0.036(10) 0.028(9) 0.044(10) -0.004(7) -0.004(7) -0.005(7)
N12C 0.036(8) 0.039(8) 0.023(7) 0.002(6) -0.007(6) 0.001(6)
N1D 0.042(8) 0.030(7) 0.015(6) 0.001(5) -0.003(5) 0.003(6)
C2D 0.038(10) 0.026(8) 0.038(9) 0.005(7) -0.007(7) 0.000(7)
C3D 0.058(12) 0.032(9) 0.028(9) 0.000(7) -0.003(8) -0.006(8)
C4D 0.032(11) 0.068(13) 0.047(11) -0.015(9) -0.017(8) -0.002(9)
C5D 0.042(10) 0.029(9) 0.040(10) 0.003(7) -0.023(7) 0.004(7)
C6D 0.035(10) 0.041(9) 0.018(7) 0.003(6) -0.013(6) -0.011(7)
C7D 0.023(9) 0.042(9) 0.021(7) -0.008(6) -0.004(6) -0.007(7)
C8D 0.032(10) 0.048(10) 0.030(9) 0.006(7) -0.017(7) 0.009(7)
C9D 0.044(11) 0.032(9) 0.039(10) 0.004(7) -0.018(8) 0.010(8)
C10D 0.059(12) 0.016(8) 0.040(10) 0.001(7) 0.000(8) 0.012(7)
C11D 0.040(10) 0.031(9) 0.031(9) -0.002(7) -0.003(7) -0.003(7)
N12D 0.025(7) 0.035(8) 0.030(7) 0.005(6) 0.005(5) 0.001(6)
Na1 0.124(16) 0.060(11) 0.060(11) -0.009(9) -0.028(10) 0.021(10)
O1W 0.111(16) 0.123(16) 0.132(18) 0.003(13) -0.032(12) 0.039(12)
O2W 0.101(15) 0.21(2) 0.111(16) -0.083(15) 0.045(12) -0.033(14)

loop_
_atom_type_symbol
_atom_type_description
_atom_type_scat_dispersion_real
_atom_type_scat_dispersion_imag
_atom_type_scat_source
C C 0.0033 0.0016 'International Tables Vol C Tables 4.2.6.8 and 6.1.1.4'
H H 0.0000 0.0000 'International Tables Vol C Tables 4.2.6.8 and 6.1.1.4'
N N 0.0061 0.0033 'International Tables Vol C Tables 4.2.6.8 and 6.1.1.4'
O O 0.0106 0.0060 'International Tables Vol C Tables 4.2.6.8 and 6.1.1.4'
P P 0.1023 0.0942 'International Tables Vol C Tables 4.2.6.8 and 6.1.1.4'
Cu Cu 0.3201 1.2651 'International Tables Vol C Tables 4.2.6.8 and 6.1.1.4'
W W -0.8490 6.8722 'International Tables Vol C Tables 4.2.6.8 and 6.1.1.4'
Na Na 0.0362 0.0249 'International Tables Vol C Tables 4.2.6.8 and 6.1.1.4'

loop_
_geom_angle_atom_site_label_1
_geom_angle_atom_site_label_2
_geom_angle_atom_site_label_3
_geom_angle
_geom_angle_site_symmetry_1
_geom_angle_site_symmetry_3
_geom_angle_publ_flag
O1 W1 O2 101.4(5) . . ?
O1 W1 O5 101.2(5) . . ?
O2 W1 O5 157.0(4) . . ?
O1 W1 O3 102.0(5) . . ?
O2 W1 O3 88.6(4) . . ?
O5 W1 O3 90.4(4) . . ?
O1 W1 O4 103.3(4) . . ?
O2 W1 O4 86.0(4) . . ?
O5 W1 O4 85.0(4) . . ?
O3 W1 O4 154.7(4) . . ?
O1 W1 O6 173.1(4) . . ?
O2 W1 O6 74.1(3) . . ?
O5 W1 O6 83.7(3) . . ?
O3 W1 O6 73.0(4) . . ?
O4 W1 O6 81.8(3) . . ?
O1 W1 Na1 89.4(5) . . ?
O2 W1 Na1 135.4(4) . . ?
O5 W1 Na1 48.6(4) . . ?
O3 W1 Na1 46.8(4) . . ?
O4 W1 Na1 133.7(4) . . ?
O6 W1 Na1 90.3(3) . . ?
O7 W2 O8 103.0(4) . . ?
O7 W2 O9 103.4(4) . . ?
O8 W2 O9 91.0(4) . . ?
O7 W2 O10 103.9(4) . . ?
O8 W2 O10 87.0(4) . . ?
O9 W2 O10 152.4(4) . . ?
O7 W2 O5 98.7(4) . . ?
O8 W2 O5 157.9(4) . . ?
O9 W2 O5 88.3(4) . . ?
O10 W2 O5 83.5(4) . . ?
O7 W2 O11 175.1(4) . . ?
O8 W2 O11 75.3(3) . . ?
O9 W2 O11 72.3(3) . . ?
O10 W2 O11 80.6(3) . . ?
O5 W2 O11 83.5(3) . . ?
O7 W2 Na1 87.1(4) . . ?
O8 W2 Na1 134.6(4) . . ?
O9 W2 Na1 43.8(4) . . ?
O10 W2 Na1 133.9(4) . . ?
O5 W2 Na1 50.5(4) . . ?
O11 W2 Na1 90.9(3) . . ?
O12 W3 O13 102.9(5) . . ?
O12 W3 O15 100.5(4) . . ?
O13 W3 O15 96.2(4) . . ?
O12 W3 O14 102.3(4) . . ?
O13 W3 O14 91.8(4) . . ?
O15 W3 O14 153.4(4) . . ?
O12 W3 O2 99.4(4) . . ?
O13 W3 O2 157.3(4) . . ?
O15 W3 O2 83.3(4) . . ?
O14 W3 O2 79.7(4) . . ?
O12 W3 O6 171.2(4) . . ?
O13 W3 O6 84.2(4) . . ?
O15 W3 O6 73.3(3) . . ?
O14 W3 O6 82.4(3) . . ?
O2 W3 O6 74.0(3) . . ?
O16 W4 O17 103.5(5) . . ?
O16 W4 O18 103.2(4) . . ?
O17 W4 O18 91.5(4) . . ?
O16 W4 O15 101.7(5) . . ?
O17 W4 O15 89.5(4) . . ?
O18 W4 O15 154.0(4) . . ?
O16 W4 O3 97.0(4) . . ?
O17 W4 O3 159.5(4) . . ?
O18 W4 O3 83.5(4) . . ?
O15 W4 O3 86.6(4) . . ?
O16 W4 O6 166.8(4) . . ?
O17 W4 O6 87.4(4) . . ?
O18 W4 O6 83.5(3) . . ?
O15 W4 O6 70.6(3) . . ?
O3 W4 O6 72.3(3) . . ?
O16 W4 Na1 87.9(5) . . ?
O17 W4 Na1 133.2(4) . . ?
O18 W4 Na1 41.9(4) . . ?
O15 W4 Na1 133.0(4) . . ?
O3 W4 Na1 46.4(4) . . ?
O6 W4 Na1 89.9(4) . . ?
O19 W5 O20 103.4(5) . . ?
O19 W5 O21 101.2(4) . . ?
O20 W5 O21 93.6(4) . . ?
O19 W5 O18 100.5(5) . . ?
O20 W5 O18 91.5(4) . . ?
O21 W5 O18 155.9(4) . . ?
O19 W5 O9 98.9(4) . . ?
O20 W5 O9 157.5(4) . . ?
O21 W5 O9 85.5(4) . . ?
O18 W5 O9 80.9(4) . . ?
O19 W5 O11 170.5(4) . . ?
O20 W5 O11 84.6(4) . . ?
O21 W5 O11 72.9(3) . . ?
O18 W5 O11 84.2(4) . . ?
O9 W5 O11 73.6(3) . . ?
O19 W5 Na1 86.8(5) . . ?
O20 W5 Na1 134.5(4) . . ?
O21 W5 Na1 128.3(4) . . ?
O18 W5 Na1 43.1(4) . . ?
O9 W5 Na1 42.9(4) . . ?
O11 W5 Na1 91.2(4) . . ?
O22 W6 O23 103.2(5) . . ?
O22 W6 O21 101.2(5) . . ?
O23 W6 O21 96.2(4) . . ?
O22 W6 O24 104.1(5) . . ?
O23 W6 O24 96.0(4) . . ?
O21 W6 O24 148.5(4) . . ?
O22 W6 O8 94.8(4) . . ?
O23 W6 O8 162.0(4) . . ?
O21 W6 O8 80.0(4) . . ?
O24 W6 O8 79.5(4) . . ?
O22 W6 O11 166.7(4) . . ?
O23 W6 O11 89.2(4) . . ?
O21 W6 O11 72.3(3) . . ?
O24 W6 O11 79.0(3) . . ?
O8 W6 O11 72.8(3) . . ?
O25 W7 O26 101.3(5) . . ?
O25 W7 O24 100.6(5) . . ?
O26 W7 O24 99.2(5) . . ?
O25 W7 O27 100.2(4) . . ?
O26 W7 O27 87.8(4) . . ?
O24 W7 O27 156.2(4) . . ?
O25 W7 O10 95.1(4) . . ?
O26 W7 O10 160.4(4) . . ?
O24 W7 O10 88.1(4) . . ?
O27 W7 O10 78.7(3) . . ?
O25 W7 O30 172.3(4) . . ?
O26 W7 O30 84.1(4) . . ?
O24 W7 O30 83.7(4) . . ?
O27 W7 O30 74.4(3) . . ?
O10 W7 O30 78.6(3) . . ?
O28 W8 O29 103.1(5) . . ?
O28 W8 O14 100.6(4) . . ?
O29 W8 O14 95.1(4) . . ?
O28 W8 O27 101.5(4) . . ?
O29 W8 O27 92.0(4) . . ?
O14 W8 O27 154.6(4) . . ?
O28 W8 O4 94.8(4) . . ?
O29 W8 O4 161.4(4) . . ?
O14 W8 O4 86.4(4) . . ?
O27 W8 O4 79.3(4) . . ?
O28 W8 O30 172.1(4) . . ?
O29 W8 O30 83.4(4) . . ?
O14 W8 O30 83.1(4) . . ?
O27 W8 O30 73.5(3) . . ?
O4 W8 O30 78.4(3) . . ?
O29 Cu1 O26 92.0(4) . . ?
O29 Cu1 N1A 174.6(5) . . ?
O26 Cu1 N1A 92.8(5) . . ?
O29 Cu1 N12A 92.9(5) . . ?
O26 Cu1 N12A 174.6(5) . . ?
N1A Cu1 N12A 82.2(5) . . ?
O13 Cu2 O31 93.8(4) . . ?
O13 Cu2 N12B 174.5(5) . . ?
O31 Cu2 N12B 91.6(4) . . ?
O13 Cu2 N1B 92.5(5) . . ?
O31 Cu2 N1B 169.0(5) . . ?
N12B Cu2 N1B 82.0(5) . . ?
O17 Cu3 O20 91.8(4) . . ?
O17 Cu3 N1C 165.0(5) . . ?
O20 Cu3 N1C 95.3(5) . . ?
O17 Cu3 N12C 89.6(4) . . ?
O20 Cu3 N12C 169.6(5) . . ?
N1C Cu3 N12C 81.0(5) . . ?
N12D Cu4 O4 94.0(5) . . ?
N12D Cu4 O10 173.7(4) . . ?
O4 Cu4 O10 91.3(4) . . ?
N12D Cu4 N1D 81.3(5) . . ?
O4 Cu4 N1D 174.7(4) . . ?
O10 Cu4 N1D 93.3(4) . . ?
N12D Cu4 O27 109.7(4) . . ?
O4 Cu4 O27 74.7(3) . . ?
O10 Cu4 O27 75.1(3) . . ?
N1D Cu4 O27 109.1(4) . . ?
O31 P1 O30 111.3(6) . . ?
O31 P1 O11 109.6(5) . . ?
O30 P1 O11 110.0(5) . . ?
O31 P1 O6 109.1(5) . . ?
O30 P1 O6 109.8(5) . . ?
O11 P1 O6 107.0(5) . . ?
W1 O2 W3 122.9(5) . . ?
W1 O3 W4 125.1(5) . . ?
W1 O3 Na1 102.2(6) . . ?
W4 O3 Na1 101.5(5) . . ?
W1 O4 Cu4 115.7(4) . . ?
W1 O4 W8 139.9(5) . . ?
Cu4 O4 W8 102.9(4) . . ?
W1 O5 W2 157.3(5) . . ?
W1 O5 Na1 100.1(5) . . ?
W2 O5 Na1 96.2(5) . . ?
P1 O6 W3 122.6(5) . . ?
P1 O6 W4 127.4(5) . . ?
W3 O6 W4 90.4(3) . . ?
P1 O6 W1 126.7(5) . . ?
W3 O6 W1 89.0(3) . . ?
W4 O6 W1 89.2(3) . . ?
W2 O8 W6 123.9(4) . . ?
W2 O9 W5 124.6(5) . . ?
W2 O9 Na1 104.6(6) . . ?
W5 O9 Na1 105.2(6) . . ?
W2 O10 Cu4 116.4(4) . . ?
W2 O10 W7 139.0(5) . . ?
Cu4 O10 W7 103.7(4) . . ?
P1 O11 W5 128.3(5) . . ?
P1 O11 W6 125.5(5) . . ?
W5 O11 W6 89.4(3) . . ?
P1 O11 W2 124.8(5) . . ?
W5 O11 W2 88.5(3) . . ?
W6 O11 W2 87.9(3) . . ?
W3 O13 Cu2 149.5(6) . . ?
W8 O14 W3 151.2(5) . . ?
W3 O15 W4 125.7(5) . . ?
W4 O17 Cu3 144.9(6) . . ?
W4 O18 W5 144.0(5) . . ?
W4 O18 Na1 108.2(5) . . ?
W5 O18 Na1 105.9(6) . . ?
W5 O20 Cu3 146.1(6) . . ?
W5 O21 W6 125.1(5) . . ?
W7 O24 W6 151.8(5) . . ?
W7 O26 Cu1 131.7(6) . . ?
W8 O27 W7 119.6(5) . . ?
W8 O27 Cu4 99.9(4) . . ?
W7 O27 Cu4 99.6(4) . . ?
W8 O29 Cu1 132.2(5) . . ?
P1 O30 W7 129.5(5) . . ?
P1 O30 W8 129.2(5) . . ?
W7 O30 W8 90.2(3) . . ?
P1 O31 Cu2 128.3(6) . . ?
C2A N1A C6A 118.3(14) . . ?
C2A N1A Cu1 126.3(11) . . ?
C6A N1A Cu1 115.1(11) . . ?
N1A C2A C3A 120.9(16) . . ?
N1A C2A H2A 119.6 . . ?
C3A C2A H2A 119.6 . . ?
C4A C3A C2A 120.2(18) . . ?
C4A C3A H3A 119.9 . . ?
C2A C3A H3A 119.9 . . ?
C3A C4A C5A 120.2(17) . . ?
C3A C4A H4A 119.9 . . ?
C5A C4A H4A 119.9 . . ?
C4A C5A C6A 118.2(16) . . ?
C4A C5A H5A 120.9 . . ?
C6A C5A H5A 120.9 . . ?
N1A C6A C5A 122.1(16) . . ?
N1A C6A C7A 113.2(13) . . ?
C5A C6A C7A 124.5(15) . . ?
N12A C7A C8A 122.0(15) . . ?
N12A C7A C6A 113.9(12) . . ?
C8A C7A C6A 124.0(14) . . ?
C9A C8A C7A 117.0(16) . . ?
C9A C8A H8A 121.5 . . ?
C7A C8A H8A 121.5 . . ?
C10A C9A C8A 123.0(16) . . ?
C10A C9A H9A 118.5 . . ?
C8A C9A H9A 118.5 . . ?
C9A C10A C11A 116.2(16) . . ?
C9A C10A H10A 121.9 . . ?
C11A C10A H10A 121.9 . . ?
N12A C11A C10A 122.7(15) . . ?
N12A C11A H11A 118.7 . . ?
C10A C11A H11A 118.7 . . ?
C11A N12A C7A 119.0(13) . . ?
C11A N12A Cu1 126.9(11) . . ?
C7A N12A Cu1 113.9(9) . . ?
C2B N1B C6B 120.1(14) . . ?
C2B N1B Cu2 125.0(12) . . ?
C6B N1B Cu2 114.1(10) . . ?
N1B C2B C3B 119.7(17) . . ?
N1B C2B H2B 120.1 . . ?
C3B C2B H2B 120.1 . . ?
C4B C3B C2B 121.9(17) . . ?
C4B C3B H3B 119.1 . . ?
C2B C3B H3B 119.1 . . ?
C3B C4B C5B 118.2(16) . . ?
C3B C4B H4B 120.9 . . ?
C5B C4B H4B 120.9 . . ?
C6B C5B C4B 118.9(16) . . ?
C6B C5B H5B 120.6 . . ?
C4B C5B H5B 120.6 . . ?
N1B C6B C5B 121.1(15) . . ?
N1B C6B C7B 114.4(13) . . ?
C5B C6B C7B 124.5(15) . . ?
C8B C7B N12B 121.6(15) . . ?
C8B C7B C6B 124.9(15) . . ?
N12B C7B C6B 113.5(13) . . ?
C7B C8B C9B 119.8(16) . . ?
C7B C8B H8B 120.1 . . ?
C9B C8B H8B 120.1 . . ?
C10B C9B C8B 119.1(16) . . ?
C10B C9B H9B 120.4 . . ?
C8B C9B H9B 120.4 . . ?
C9B C10B C11B 119.2(16) . . ?
C9B C10B H10B 120.4 . . ?
C11B C10B H10B 120.4 . . ?
N12B C11B C10B 122.2(14) . . ?
N12B C11B H11B 118.9 . . ?
C10B C11B H11B 118.9 . . ?
C11B N12B C7B 118.0(12) . . ?
C11B N12B Cu2 126.9(10) . . ?
C7B N12B Cu2 114.8(10) . . ?
C6C N1C C2C 119.3(13) . . ?
C6C N1C Cu3 115.2(10) . . ?
C2C N1C Cu3 125.2(11) . . ?
N1C C2C C3C 120.8(16) . . ?
N1C C2C H2C 119.6 . . ?
C3C C2C H2C 119.6 . . ?
C4C C3C C2C 121.3(19) . . ?
C4C C3C H3C 119.4 . . ?
C2C C3C H3C 119.4 . . ?
C3C C4C C5C 117.6(18) . . ?
C3C C4C H4C 121.2 . . ?
C5C C4C H4C 121.2 . . ?
C6C C5C C4C 120.8(17) . . ?
C6C C5C H5C 119.6 . . ?
C4C C5C H5C 119.6 . . ?
N1C C6C C5C 120.1(16) . . ?
N1C C6C C7C 114.5(13) . . ?
C5C C6C C7C 125.4(15) . . ?
N12C C7C C8C 122.1(15) . . ?
N12C C7C C6C 114.3(13) . . ?
C8C C7C C6C 123.6(15) . . ?
C9C C8C C7C 117.7(16) . . ?
C9C C8C H8C 121.1 . . ?
C7C C8C H8C 121.1 . . ?
C10C C9C C8C 120.3(17) . . ?
C10C C9C H9C 119.9 . . ?
C8C C9C H9C 119.9 . . ?
C9C C10C C11C 120.4(17) . . ?
C9C C10C H10C 119.8 . . ?
C11C C10C H10C 119.8 . . ?
N12C C11C C10C 119.8(16) . . ?
N12C C11C H11C 120.1 . . ?
C10C C11C H11C 120.1 . . ?
C7C N12C C11C 119.6(13) . . ?
C7C N12C Cu3 114.6(10) . . ?
C11C N12C Cu3 125.5(10) . . ?
C2D N1D C6D 119.8(13) . . ?
C2D N1D Cu4 126.0(10) . . ?
C6D N1D Cu4 114.2(10) . . ?
N1D C2D C3D 121.0(15) . . ?
N1D C2D H2D 119.5 . . ?
C3D C2D H2D 119.5 . . ?
C2D C3D C4D 118.0(15) . . ?
C2D C3D H3D 121.0 . . ?
C4D C3D H3D 121.0 . . ?
C5D C4D C3D 121.5(15) . . ?
C5D C4D H4D 119.2 . . ?
C3D C4D H4D 119.2 . . ?
C6D C5D C4D 116.5(14) . . ?
C6D C5D H5D 121.8 . . ?
C4D C5D H5D 121.8 . . ?
N1D C6D C5D 123.2(14) . . ?
N1D C6D C7D 114.5(12) . . ?
C5D C6D C7D 122.3(14) . . ?
N12D C7D C8D 121.3(14) . . ?
N12D C7D C6D 114.8(13) . . ?
C8D C7D C6D 123.9(13) . . ?
C9D C8D C7D 119.5(15) . . ?
C9D C8D H8D 120.2 . . ?
C7D C8D H8D 120.2 . . ?
C10D C9D C8D 119.5(14) . . ?
C10D C9D H9D 120.3 . . ?
C8D C9D H9D 120.3 . . ?
C9D C10D C11D 119.6(14) . . ?
C9D C10D H10D 120.2 . . ?
C11D C10D H10D 120.2 . . ?
N12D C11D C10D 121.5(15) . . ?
N12D C11D H11D 119.2 . . ?
C10D C11D H11D 119.2 . . ?
C7D N12D C11D 118.4(13) . . ?
C7D N12D Cu4 115.3(10) . . ?
C11D N12D Cu4 126.3(11) . . ?
O9W Na1 O9 155(4) . . ?
O9W Na1 O18 145(4) . . ?
O9 Na1 O18 59.6(5) . . ?
O9W Na1 O3 98(4) . . ?
O9 Na1 O3 100.5(7) . . ?
O18 Na1 O3 59.0(5) . . ?
O9W Na1 O2W 91(4) . . ?
O9 Na1 O2W 67.3(6) . . ?
O18 Na1 O2W 119.4(8) . . ?
O3 Na1 O2W 162.1(9) . . ?
O9W Na1 O5 117(4) . . ?
O9 Na1 O5 61.2(5) . . ?
O18 Na1 O5 76.3(6) . . ?
O3 Na1 O5 59.5(5) . . ?
O2W Na1 O5 102.6(7) . . ?
O9W Na1 W2 135(4) . . ?
O9 Na1 W2 31.5(3) . . ?
O18 Na1 W2 74.9(5) . . ?
O3 Na1 W2 88.0(5) . . ?
O2W Na1 W2 74.9(6) . . ?
O5 Na1 W2 33.3(3) . . ?
O9W Na1 W5 167(4) . . ?
O9 Na1 W5 31.9(3) . . ?
O18 Na1 W5 31.0(3) . . ?
O3 Na1 W5 86.1(5) . . ?
O2W Na1 W5 88.9(7) . . ?
O5 Na1 W5 75.9(5) . . ?
W2 Na1 W5 57.6(3) . . ?
O9W Na1 W1 101(4) . . ?
O9 Na1 W1 87.3(6) . . ?
O18 Na1 W1 73.5(5) . . ?
O3 Na1 W1 31.0(3) . . ?
O2W Na1 W1 131.9(8) . . ?
O5 Na1 W1 31.2(3) . . ?
W2 Na1 W1 63.9(3) . . ?
W5 Na1 W1 89.2(4) . . ?
O9W Na1 W4 118(4) . . ?
O9 Na1 W4 85.7(5) . . ?
O18 Na1 W4 30.0(3) . . ?
O3 Na1 W4 32.1(3) . . ?
O2W Na1 W4 149.4(8) . . ?
O5 Na1 W4 74.6(4) . . ?
W2 Na1 W4 89.8(4) . . ?
W5 Na1 W4 60.6(3) . . ?
W1 Na1 W4 56.6(2) . . ?

loop_
_geom_bond_atom_site_label_1
_geom_bond_atom_site_label_2
_geom_bond_distance
_geom_bond_site_symmetry_2
_geom_bond_publ_flag
W1 O1 1.728(10) . ?
W1 O2 1.879(9) . ?
W1 O5 1.910(9) . ?
W1 O3 1.911(9) . ?
W1 O4 1.947(9) . ?
W1 O6 2.467(9) . ?
W1 Na1 3.625(17) . ?
W2 O7 1.716(9) . ?
W2 O8 1.822(9) . ?
W2 O9 1.926(9) . ?
W2 O10 1.941(9) . ?
W2 O5 1.969(9) . ?
W2 O11 2.525(9) . ?
W2 Na1 3.56(2) . ?
W3 O12 1.734(9) . ?
W3 O13 1.818(9) . ?
W3 O15 1.891(10) . ?
W3 O14 1.912(9) . ?
W3 O2 1.998(10) . ?
W3 O6 2.393(9) . ?
W4 O16 1.724(10) . ?
W4 O17 1.794(9) . ?
W4 O18 1.922(10) . ?
W4 O15 1.974(9) . ?
W4 O3 1.981(10) . ?
W4 O6 2.452(9) . ?
W4 Na1 3.656(16) . ?
W5 O19 1.724(10) . ?
W5 O20 1.790(9) . ?
W5 O21 1.931(10) . ?
W5 O18 1.938(9) . ?
W5 O9 1.982(10) . ?
W5 O11 2.432(9) . ?
W5 Na1 3.617(17) . ?
W6 O22 1.725(10) . ?
W6 O23 1.737(10) . ?
W6 O21 1.939(9) . ?
W6 O24 1.952(10) . ?
W6 O8 2.091(9) . ?
W6 O11 2.452(9) . ?
W7 O25 1.705(10) . ?
W7 O26 1.799(10) . ?
W7 O24 1.884(10) . ?
W7 O27 1.982(9) . ?
W7 O10 2.104(8) . ?
W7 O30 2.356(9) . ?
W8 O28 1.709(10) . ?
W8 O29 1.792(10) . ?
W8 O14 1.897(10) . ?
W8 O27 1.937(9) . ?
W8 O4 2.098(9) . ?
W8 O30 2.425(9) . ?
Cu1 O29 1.904(9) . ?
Cu1 O26 1.942(10) . ?
Cu1 N1A 1.983(13) . ?
Cu1 N12A 1.990(12) . ?
Cu2 O13 1.889(10) . ?
Cu2 O31 1.941(9) . ?
Cu2 N12B 1.976(12) . ?
Cu2 N1B 1.977(12) . ?
Cu3 O17 1.904(10) . ?
Cu3 O20 1.910(10) . ?
Cu3 N1C 1.970(12) . ?
Cu3 N12C 2.007(12) . ?
Cu4 N12D 1.987(12) . ?
Cu4 O4 1.998(9) . ?
Cu4 O10 2.003(9) . ?
Cu4 N1D 2.007(12) . ?
Cu4 O27 2.241(9) . ?
P1 O31 1.514(9) . ?
P1 O30 1.532(10) . ?
P1 O11 1.545(9) . ?
P1 O6 1.562(9) . ?
O3 Na1 2.704(19) . ?
O5 Na1 2.76(2) . ?
O9 Na1 2.55(2) . ?
O18 Na1 2.568(19) . ?
N1A C2A 1.334(19) . ?
N1A C6A 1.336(19) . ?
C2A C3A 1.39(2) . ?
C2A H2A 0.9300 . ?
C3A C4A 1.31(2) . ?
C3A H3A 0.9300 . ?
C4A C5A 1.37(2) . ?
C4A H4A 0.9300 . ?
C5A C6A 1.38(2) . ?
C5A H5A 0.9300 . ?
C6A C7A 1.53(2) . ?
C7A N12A 1.359(18) . ?
C7A C8A 1.40(2) . ?
C8A C9A 1.37(2) . ?
C8A H8A 0.9300 . ?
C9A C10A 1.35(2) . ?
C9A H9A 0.9300 . ?
C10A C11A 1.43(2) . ?
C10A H10A 0.9300 . ?
C11A N12A 1.306(17) . ?
C11A H11A 0.9300 . ?
N1B C2B 1.328(19) . ?
N1B C6B 1.372(19) . ?
C2B C3B 1.41(2) . ?
C2B H2B 0.9300 . ?
C3B C4B 1.34(2) . ?
C3B H3B 0.9300 . ?
C4B C5B 1.41(2) . ?
C4B H4B 0.9300 . ?
C5B C6B 1.39(2) . ?
C5B H5B 0.9300 . ?
C6B C7B 1.48(2) . ?
C7B C8B 1.36(2) . ?
C7B N12B 1.378(18) . ?
C8B C9B 1.39(2) . ?
C8B H8B 0.9300 . ?
C9B C10B 1.37(2) . ?
C9B H9B 0.9300 . ?
C10B C11B 1.39(2) . ?
C10B H10B 0.9300 . ?
C11B N12B 1.338(17) . ?
C11B H11B 0.9300 . ?
N1C C6C 1.345(18) . ?
N1C C2C 1.348(19) . ?
C2C C3C 1.38(2) . ?
C2C H2C 0.9300 . ?
C3C C4C 1.33(2) . ?
C3C H3C 0.9300 . ?
C4C C5C 1.39(2) . ?
C4C H4C 0.9300 . ?
C5C C6C 1.37(2) . ?
C5C H5C 0.9300 . ?
C6C C7C 1.48(2) . ?
C7C N12C 1.333(19) . ?
C7C C8C 1.39(2) . ?
C8C C9C 1.39(2) . ?
C8C H8C 0.9300 . ?
C9C C10C 1.33(2) . ?
C9C H9C 0.9300 . ?
C10C C11C 1.40(2) . ?
C10C H10C 0.9300 . ?
C11C N12C 1.349(18) . ?
C11C H11C 0.9300 . ?
N1D C2D 1.332(17) . ?
N1D C6D 1.348(18) . ?
C2D C3D 1.38(2) . ?
C2D H2D 0.9300 . ?
C3D C4D 1.40(2) . ?
C3D H3D 0.9300 . ?
C4D C5D 1.37(2) . ?
C4D H4D 0.9300 . ?
C5D C6D 1.37(2) . ?
C5D H5D 0.9300 . ?
C6D C7D 1.48(2) . ?
C7D N12D 1.332(17) . ?
C7D C8D 1.40(2) . ?
C8D C9D 1.38(2) . ?
C8D H8D 0.9300 . ?
C9D C10D 1.35(2) . ?
C9D H9D 0.9300 . ?
C10D C11D 1.39(2) . ?
C10D H10D 0.9300 . ?
C11D N12D 1.376(18) . ?
C11D H11D 0.9300 . ?
Na1 O9W 2.05(16) . ?
Na1 O2W 2.75(3) . ?
O7W O10W 0.92(8) . ?
